data_4061382
_journal_name_full Organometallics
_journal_paper_doi 10.1021/om050133z
_journal_year 2005
_chemical_formula_sum 'C4.62 H2.85 B0.08 F1.85 N0.31 Pt0.08 S0.08'
_chemical_formula_weight 115.99
_space_group_IT_number 13
_symmetry_cell_setting monoclinic
_symmetry_space_group_name_Hall '-P 2yc'
_symmetry_space_group_name_H-M 'P 1 2/c 1'
_cell_angle_alpha 90.00
_cell_angle_beta 107.449(3)
_cell_angle_gamma 90.00
_cell_formula_units_Z 52
_cell_length_a 21.705(5)
_cell_length_b 12.645(3)
_cell_length_c 23.116(5)
_cell_measurement_temperature 293(2)
_cell_volume 6053(2)
_diffrn_ambient_temperature 293(2)
_exptl_crystal_density_diffrn 1.655
_cod_depositor_comments
;
The following automatic conversions were performed:
'_symmetry_cell_setting' value 'Monoclinic' changed to 'monoclinic'
according to '/home/saulius/struct/CIF-dictionaries/cif_core.dic'
dictionary named 'cif_core.dic' version 2.4.1 from 2010-06-29.

Automatic conversion script
Id: cif_fix_enum 1527 2010-12-29 10:47:43Z saulius 
;
_cod_original_sg_symbol_H-M 'P 2/c'
_cod_database_code 4061382

loop_
_symmetry_equiv_pos_as_xyz
'x, y, z'
'-x, y, -z+1/2'
'-x, -y, -z'
'x, -y, z-1/2'

loop_
_atom_site_label
_atom_site_type_symbol
_atom_site_fract_x
_atom_site_fract_y
_atom_site_fract_z
_atom_site_U_iso_or_equiv
_atom_site_adp_type
_atom_site_occupancy
_atom_site_symmetry_multiplicity
_atom_site_calc_flag
_atom_site_refinement_flags
_atom_site_disorder_assembly
_atom_site_disorder_group
Pt1 Pt 0.22232(2) 0.71716(4) 0.01494(2) 0.0647(2) Uani 1 1 d . . .
S1 S 0.1363(2) 0.7490(3) 0.0504(2) 0.0919(12) Uani 1 1 d . . .
B1 B 0.0000 0.7097(13) 0.2500 0.039(4) Uani 1 2 d S . .
B2 B 0.5000 0.2366(11) 0.2500 0.039(4) Uani 1 2 d S . .
N1 N 0.3459(5) 0.8706(8) -0.0044(5) 0.073(3) Uani 1 1 d . . .
N2 N 0.3006(5) 0.6969(8) -0.0226(4) 0.066(3) Uiso 1 1 d . . .
N3 N 0.2227(6) 0.9662(9) -0.0504(5) 0.081(3) Uani 1 1 d . . .
N4 N 0.1720(5) 0.7940(9) -0.0690(4) 0.071(3) Uani 1 1 d . . .
C1 C 0.3967(8) 0.9110(15) -0.0202(7) 0.101(5) Uani 1 1 d . . .
H1A H 0.4118 0.9794 -0.0101 0.121 Uiso 1 1 calc R . .
C2 C 0.4227(7) 0.8470(16) -0.0503(8) 0.101(5) Uani 1 1 d . . .
H2A H 0.4572 0.8596 -0.0654 0.122 Uiso 1 1 calc R . .
C3 C 0.3852(8) 0.7522(11) -0.0543(7) 0.080(4) Uani 1 1 d . . .
C4 C 0.3909(10) 0.6543(17) -0.0798(7) 0.107(6) Uani 1 1 d . . .
H4A H 0.4215 0.6412 -0.0998 0.129 Uiso 1 1 calc R . .
C5 C 0.3496(10) 0.5808(16) -0.0736(8) 0.114(6) Uani 1 1 d . . .
H5A H 0.3515 0.5139 -0.0896 0.137 Uiso 1 1 calc R . .
C6 C 0.3051(8) 0.5995(11) -0.0451(7) 0.099(5) Uani 1 1 d . . .
H6A H 0.2776 0.5457 -0.0408 0.118 Uiso 1 1 calc R . .
C7 C 0.3412(5) 0.7651(9) -0.0252(5) 0.052(3) Uani 1 1 d . . .
C8 C 0.2191(9) 1.0534(12) -0.0886(8) 0.112(6) Uani 1 1 d . . .
H8A H 0.2414 1.1164 -0.0765 0.135 Uiso 1 1 calc R . .
C9 C 0.1788(9) 1.0352(15) -0.1458(8) 0.115(6) Uani 1 1 d . . .
H9A H 0.1695 1.0818 -0.1784 0.137 Uiso 1 1 calc R . .
C10 C 0.1541(7) 0.9320(13) -0.1458(6) 0.078(4) Uani 1 1 d . . .
C11 C 0.1129(7) 0.8625(17) -0.1848(7) 0.100(6) Uani 1 1 d . . .
H11A H 0.0923 0.8847 -0.2242 0.120 Uiso 1 1 calc R . .
C12 C 0.1012(9) 0.7658(18) -0.1688(8) 0.123(7) Uani 1 1 d . . .
H12A H 0.0740 0.7207 -0.1969 0.147 Uiso 1 1 calc R . .
C13 C 0.1293(9) 0.7333(15) -0.1114(8) 0.117(6) Uani 1 1 d . . .
H13A H 0.1192 0.6665 -0.1001 0.140 Uiso 1 1 calc R . .
C14 C 0.1824(7) 0.8928(12) -0.0848(6) 0.072(4) Uani 1 1 d . . .
C15 C 0.3136(6) 0.9143(10) 0.0314(6) 0.068(3) Uiso 1 1 d . . .
C16 C 0.2265(8) 1.0145(11) 0.0517(7) 0.091(5) Uani 1 1 d . . .
H16A H 0.1863 1.0464 0.0364 0.109 Uiso 1 1 calc R . .
C17 C 0.2586(8) 1.0195(14) 0.1113(8) 0.108(5) Uiso 1 1 d . . .
H17A H 0.2398 1.0539 0.1373 0.130 Uiso 1 1 calc R . .
C18 C 0.3160(8) 0.9768(13) 0.1333(8) 0.109(5) Uiso 1 1 d . . .
H18A H 0.3359 0.9792 0.1749 0.131 Uiso 1 1 calc R . .
C19 C 0.3489(7) 0.9273(11) 0.0963(6) 0.089(4) Uiso 1 1 d . . .
H19A H 0.3912 0.9038 0.1123 0.106 Uiso 1 1 calc R . .
C20 C 0.2558(7) 0.9580(11) 0.0112(7) 0.083(4) Uiso 1 1 d . . .
C21 C 0.0903(10) 0.6264(15) 0.0411(12) 0.193(12) Uani 1 1 d . . .
H21A H 0.0535 0.6362 0.0556 0.289 Uiso 1 1 calc R . .
H21B H 0.1171 0.5712 0.0639 0.289 Uiso 1 1 calc R . .
H21C H 0.0759 0.6074 -0.0010 0.289 Uiso 1 1 calc R . .
C22 C 0.1607(10) 0.7619(15) 0.1294(9) 0.138(7) Uiso 1 1 d . . .
H22A H 0.1237 0.7754 0.1429 0.207 Uiso 1 1 calc R . .
H22B H 0.1906 0.8197 0.1411 0.207 Uiso 1 1 calc R . .
H22C H 0.1813 0.6978 0.1476 0.207 Uiso 1 1 calc R . .
C23 C 0.2695(7) 0.6254(10) 0.0858(5) 0.068(3) Uani 1 1 d . . .
C24 C 0.2537(7) 0.5156(11) 0.0847(7) 0.093(5) Uani 1 1 d . . .
H24A H 0.2230 0.4857 0.0516 0.111 Uiso 1 1 calc R . .
C25 C 0.2863(10) 0.4546(13) 0.1354(10) 0.108(6) Uani 1 1 d . . .
H25A H 0.2780 0.3825 0.1356 0.129 Uiso 1 1 calc R . .
C26 C 0.3288(9) 0.4984(18) 0.1829(9) 0.115(6) Uani 1 1 d . . .
H26A H 0.3484 0.4568 0.2165 0.138 Uiso 1 1 calc R . .
C27 C 0.3445(8) 0.6031(15) 0.1837(8) 0.102(5) Uani 1 1 d . . .
H27A H 0.3762 0.6303 0.2169 0.122 Uiso 1 1 calc R . .
C28 C 0.3146(7) 0.6683(11) 0.1369(7) 0.081(4) Uani 1 1 d . . .
H28A H 0.3240 0.7402 0.1389 0.097 Uiso 1 1 calc R . .
C29 C -0.0412(12) 1.0251(14) 0.3755(7) 0.107(6) Uani 1 1 d . . .
C30 C 0.1036(9) 0.7297(15) 0.4804(7) 0.093(5) Uani 1 1 d . . .
C31 C -0.0025(6) 0.9257(9) 0.3751(5) 0.056(3) Uani 1 1 d . . .
C32 C 0.0342(6) 0.8769(8) 0.4274(5) 0.059(3) Uani 1 1 d . . .
H32A H 0.0399 0.9087 0.4649 0.071 Uiso 1 1 calc R . .
C33 C 0.0624(5) 0.7804(10) 0.4234(5) 0.056(3) Uani 1 1 d . . .
C34 C 0.0538(5) 0.7329(8) 0.3683(5) 0.048(3) Uani 1 1 d . . .
H34A H 0.0728 0.6673 0.3673 0.058 Uiso 1 1 calc R . .
C35 C 0.0166(4) 0.7797(7) 0.3120(4) 0.040(2) Uani 1 1 d . . .
C36 C -0.0105(5) 0.8761(7) 0.3183(4) 0.043(2) Uani 1 1 d . . .
H36A H -0.0353 0.9103 0.2835 0.052 Uiso 1 1 calc R . .
C37 C 0.0898(9) 0.3896(12) 0.1641(7) 0.072(4) Uani 1 1 d . . .
C38 C 0.2450(8) 0.6442(18) 0.3020(10) 0.108(6) Uani 1 1 d . . .
C39 C 0.1045(6) 0.4854(8) 0.2058(5) 0.053(3) Uani 1 1 d . . .
C40 C 0.1669(6) 0.5167(9) 0.2341(5) 0.060(3) Uani 1 1 d . . .
H40A H 0.2015 0.4781 0.2294 0.072 Uiso 1 1 calc R . .
C41 C 0.1771(5) 0.6059(11) 0.2693(5) 0.063(3) Uani 1 1 d . . .
C42 C 0.1256(5) 0.6636(9) 0.2738(5) 0.054(3) Uani 1 1 d . . .
H42A H 0.1339 0.7257 0.2964 0.064 Uiso 1 1 calc R . .
C43 C 0.0621(5) 0.6353(7) 0.2469(4) 0.041(2) Uani 1 1 d . . .
C44 C 0.0528(5) 0.5438(7) 0.2121(4) 0.040(2) Uani 1 1 d . . .
H44A H 0.0110 0.5212 0.1926 0.048 Uiso 1 1 calc R . .
C45 C 0.5002(9) 0.5764(12) 0.1226(9) 0.091(6) Uani 1 1 d . . .
C46 C 0.3593(11) 0.2686(12) 0.0274(9) 0.116(7) Uani 1 1 d . . .
C47 C 0.4742(5) 0.4626(7) 0.1267(5) 0.049(3) Uani 1 1 d . . .
C48 C 0.4300(6) 0.4186(9) 0.0774(5) 0.061(3) Uani 1 1 d . . .
H48A H 0.4146 0.4564 0.0415 0.073 Uiso 1 1 calc R . .
C49 C 0.4090(6) 0.3190(8) 0.0819(5) 0.055(3) Uani 1 1 d . . .
C50 C 0.4273(5) 0.2632(7) 0.1360(5) 0.048(3) Uani 1 1 d . . .
H50A H 0.4101 0.1964 0.1380 0.058 Uiso 1 1 calc R . .
C51 C 0.4717(5) 0.3068(6) 0.1879(4) 0.039(2) Uani 1 1 d . . .
C52 C 0.4938(5) 0.4056(7) 0.1807(5) 0.046(3) Uani 1 1 d . . .
H52A H 0.5238 0.4366 0.2138 0.055 Uiso 1 1 calc R . .
C53 C 0.4296(9) -0.0996(12) 0.3427(10) 0.099(5) Uani 1 1 d . . .
C54 C 0.2683(10) 0.1960(18) 0.2646(15) 0.105(6) Uani 1 1 d . . .
C55 C 0.4099(6) 0.0089(8) 0.3115(5) 0.055(3) Uani 1 1 d . . .
C56 C 0.3470(6) 0.0492(9) 0.3007(5) 0.065(3) Uani 1 1 d . . .
H56A H 0.3147 0.0114 0.3105 0.078 Uiso 1 1 calc R . .
C57 C 0.3363(5) 0.1476(10) 0.2748(5) 0.063(3) Uani 1 1 d . . .
C58 C 0.3817(5) 0.2013(8) 0.2567(5) 0.053(3) Uani 1 1 d . . .
H58A H 0.3706 0.2667 0.2380 0.063 Uiso 1 1 calc R . .
C59 C 0.4442(4) 0.1627(7) 0.2649(4) 0.038(2) Uani 1 1 d . . .
C60 C 0.4559(5) 0.0649(7) 0.2937(4) 0.044(2) Uani 1 1 d . . .
H60A H 0.4969 0.0355 0.3013 0.053 Uiso 1 1 calc R . .
F1 F -0.0892(11) 1.0128(15) 0.3962(19) 0.130(10) Uani 0.50 1 d P . .
F1A F -0.0928(16) 1.039(2) 0.3321(11) 0.170(15) Uani 0.50 1 d P . .
F2 F -0.0400(10) 1.0860(15) 0.3364(9) 0.073(5) Uiso 0.50 1 d P . .
F2A F -0.0564(13) 1.030(2) 0.4225(11) 0.113(9) Uiso 0.50 1 d P . .
F3 F -0.0007(11) 1.0872(17) 0.4229(8) 0.097(6) Uiso 0.50 1 d P . .
F3A F 0.003(2) 1.1059(13) 0.377(4) 0.35(3) Uani 0.50 1 d P . .
F4 F 0.0907(13) 0.6232(11) 0.4793(7) 0.079(6) Uani 0.50 1 d P . .
F5 F 0.1661(8) 0.730(2) 0.4824(10) 0.117(9) Uani 0.50 1 d P . .
F5A F 0.1228(11) 0.7852(14) 0.5288(6) 0.091(6) Uani 0.50 1 d P . .
F6A F 0.0865(13) 0.755(2) 0.5266(13) 0.125(10) Uiso 0.50 1 d P . .
F6 F 0.0700(15) 0.646(3) 0.4938(14) 0.135(13) Uiso 0.50 1 d P . .
F7A F 0.055(2) 0.413(3) 0.1123(17) 0.115(18) Uani 0.50 1 d P . .
F7 F 0.1343(18) 0.3826(19) 0.1351(14) 0.095(10) Uani 0.50 1 d P . .
F8 F 0.108(2) 0.303(2) 0.2015(18) 0.134(14) Uani 0.50 1 d P . .
F8A F 0.0320(19) 0.381(4) 0.130(3) 0.16(3) Uani 0.50 1 d P . .
F9 F 0.060(3) 0.318(3) 0.1850(15) 0.121(11) Uani 0.50 1 d P . .
F9A F 0.1350(16) 0.332(3) 0.162(3) 0.16(2) Uani 0.50 1 d P . .
F10 F 0.2869(15) 0.567(3) 0.3056(15) 0.096(11) Uani 0.50 1 d P . .
F10A F 0.2526(18) 0.693(3) 0.350(2) 0.114(14) Uani 0.50 1 d P . .
F11A F 0.2900(14) 0.602(4) 0.294(2) 0.16(2) Uani 0.50 1 d P . .
F12 F 0.249(2) 0.633(3) 0.3648(17) 0.129(13) Uani 0.50 1 d P . .
F13A F 0.4525(18) 0.6440(14) 0.110(3) 0.17(2) Uani 0.50 1 d P . .
F13 F 0.4948(18) 0.6340(17) 0.1748(11) 0.103(7) Uani 0.50 1 d P . .
F14 F 0.509(2) 0.583(2) 0.0641(9) 0.152(17) Uani 0.50 1 d P . .
F14A F 0.4634(15) 0.631(2) 0.0854(16) 0.103(9) Uiso 0.50 1 d P . .
F15 F 0.556(2) 0.580(3) 0.123(3) 0.17(3) Uani 0.50 1 d P . .
F15A F 0.5528(18) 0.589(3) 0.1555(15) 0.124(19) Uani 0.50 1 d P . .
F16A F 0.3577(11) 0.3125(15) -0.0248(6) 0.112(8) Uani 0.50 1 d P . .
F16 F 0.3160(11) 0.3282(19) -0.0057(11) 0.112(7) Uiso 0.50 1 d P . .
F17 F 0.3012(8) 0.247(2) 0.0410(12) 0.140(10) Uani 0.50 1 d P . .
F17A F 0.3953(15) 0.208(3) 0.0038(15) 0.166(11) Uiso 0.50 1 d P . .
F18 F 0.3740(10) 0.1661(14) 0.0218(8) 0.089(5) Uiso 0.50 1 d P . .
F18A F 0.3305(15) 0.198(2) 0.0372(11) 0.122(8) Uiso 0.50 1 d P . .
F19 F 0.4863(11) -0.127(2) 0.354(2) 0.177(18) Uani 0.50 1 d P . .
F19A F 0.4682(15) -0.0831(19) 0.3968(10) 0.122(10) Uani 0.50 1 d P . .
F20 F 0.3858(11) -0.1210(14) 0.3767(10) 0.105(7) Uani 0.50 1 d P . .
F20A F 0.3977(13) -0.1762(18) 0.2951(11) 0.129(7) Uiso 0.50 1 d P . .
F21 F 0.4461(16) -0.1619(19) 0.3073(11) 0.120(7) Uiso 0.50 1 d P . .
F21A F 0.3848(11) -0.1540(18) 0.3438(11) 0.105(7) Uiso 0.50 1 d P . .
F22 F 0.2681(10) 0.298(2) 0.256(2) 0.116(10) Uani 0.50 1 d P . .
F22A F 0.2484(14) 0.241(4) 0.2085(17) 0.155(13) Uani 0.50 1 d P . .
F23 F 0.2233(19) 0.112(3) 0.245(2) 0.119(17) Uani 0.50 1 d P . .
F23A F 0.2238(19) 0.151(4) 0.2350(15) 0.107(17) Uani 0.50 1 d P . .
F24 F 0.2568(14) 0.206(3) 0.3248(14) 0.088(7) Uani 0.50 1 d P . .
F24A F 0.263(2) 0.240(6) 0.303(3) 0.22(4) Uani 0.50 1 d P . .
F4A F 0.143(2) 0.675(4) 0.4756(18) 0.205(18) Uiso 0.50 1 d P . .
F12A F 0.2605(11) 0.7331(18) 0.2643(11) 0.106(8) Uiso 0.50 1 d P . .
F11 F 0.2531(11) 0.735(2) 0.2917(15) 0.111(8) Uiso 0.50 1 d P . .

loop_
_atom_site_aniso_label
_atom_site_aniso_U_11
_atom_site_aniso_U_22
_atom_site_aniso_U_33
_atom_site_aniso_U_23
_atom_site_aniso_U_13
_atom_site_aniso_U_12
Pt1 0.0705(4) 0.0615(3) 0.0628(3) 0.0080(3) 0.0207(2) -0.0010(3)
S1 0.090(3) 0.085(3) 0.111(3) 0.023(2) 0.046(2) 0.017(2)
B1 0.034(8) 0.052(10) 0.030(8) 0.000 0.008(7) 0.000
B2 0.043(9) 0.025(8) 0.046(10) 0.000 0.006(8) 0.000
N1 0.075(7) 0.065(7) 0.078(7) -0.004(6) 0.022(6) -0.007(6)
N3 0.098(9) 0.064(7) 0.082(8) 0.002(6) 0.030(7) 0.009(6)
N4 0.083(7) 0.079(8) 0.044(6) 0.001(6) 0.005(5) -0.005(6)
C1 0.081(11) 0.117(13) 0.107(13) 0.016(11) 0.032(10) -0.009(10)
C2 0.074(10) 0.134(15) 0.117(13) 0.031(12) 0.060(10) 0.013(10)
C3 0.101(12) 0.058(8) 0.080(10) 0.028(7) 0.026(9) 0.032(8)
C4 0.132(16) 0.131(17) 0.061(10) 0.031(11) 0.031(10) 0.046(13)
C5 0.167(19) 0.101(14) 0.090(12) 0.008(11) 0.063(13) 0.067(14)
C6 0.154(15) 0.064(9) 0.093(11) -0.007(8) 0.063(11) 0.037(9)
C7 0.049(7) 0.055(7) 0.059(7) 0.004(6) 0.024(6) 0.001(6)
C8 0.151(16) 0.060(9) 0.115(14) 0.014(9) 0.024(13) 0.001(10)
C9 0.145(16) 0.114(15) 0.085(12) 0.036(11) 0.035(12) 0.045(12)
C10 0.084(10) 0.088(11) 0.055(9) 0.017(8) 0.010(8) 0.026(8)
C11 0.071(10) 0.175(19) 0.050(9) 0.013(11) 0.011(8) 0.031(11)
C12 0.121(15) 0.170(19) 0.064(11) 0.000(12) 0.007(10) -0.042(14)
C13 0.116(14) 0.129(15) 0.081(12) 0.005(11) -0.007(10) -0.028(11)
C14 0.077(9) 0.080(10) 0.069(9) 0.014(8) 0.034(8) 0.021(8)
C16 0.125(13) 0.069(9) 0.075(10) -0.010(8) 0.025(9) 0.024(8)
C21 0.16(2) 0.107(15) 0.35(4) -0.021(19) 0.14(2) -0.060(14)
C23 0.092(10) 0.067(8) 0.051(8) 0.018(6) 0.030(7) 0.012(7)
C24 0.108(12) 0.078(10) 0.095(11) 0.033(9) 0.036(9) 0.024(9)
C25 0.145(17) 0.070(10) 0.138(16) 0.026(11) 0.087(14) 0.013(11)
C26 0.103(14) 0.148(19) 0.118(16) 0.034(14) 0.067(13) 0.055(13)
C27 0.099(12) 0.102(12) 0.102(12) 0.045(11) 0.027(10) 0.027(10)
C28 0.082(10) 0.056(7) 0.098(11) 0.016(8) 0.019(9) 0.011(7)
C29 0.19(2) 0.107(13) 0.042(9) -0.012(9) 0.057(12) 0.009(14)
C30 0.108(15) 0.113(14) 0.071(11) 0.021(10) 0.046(10) 0.030(12)
C31 0.073(8) 0.051(7) 0.051(7) -0.001(6) 0.029(6) 0.012(6)
C32 0.098(9) 0.045(6) 0.043(7) -0.006(5) 0.034(7) -0.002(6)
C33 0.058(7) 0.072(8) 0.035(6) 0.010(6) 0.010(5) 0.001(6)
C34 0.053(6) 0.041(6) 0.046(6) 0.003(5) 0.009(5) 0.004(5)
C35 0.037(5) 0.038(5) 0.045(6) 0.009(5) 0.011(4) 0.004(5)
C36 0.055(6) 0.038(5) 0.037(6) 0.004(4) 0.015(5) 0.006(5)
C37 0.090(12) 0.062(9) 0.069(11) -0.007(8) 0.030(10) 0.007(9)
C38 0.062(12) 0.137(19) 0.110(15) -0.021(15) 0.001(11) 0.030(11)
C39 0.073(8) 0.036(6) 0.052(7) 0.005(5) 0.021(6) 0.001(5)
C40 0.059(8) 0.066(8) 0.053(7) -0.005(6) 0.014(6) 0.018(6)
C41 0.040(7) 0.091(9) 0.055(7) 0.000(7) 0.009(6) 0.007(6)
C42 0.045(7) 0.058(7) 0.054(7) -0.011(6) 0.009(6) 0.002(5)
C43 0.049(6) 0.043(6) 0.035(6) -0.003(5) 0.017(5) 0.000(5)
C44 0.042(6) 0.046(6) 0.035(5) 0.003(5) 0.016(5) -0.002(5)
C45 0.084(12) 0.063(10) 0.096(13) 0.034(10) -0.020(12) -0.017(9)
C46 0.147(18) 0.046(9) 0.131(17) 0.032(9) 0.008(14) 0.009(10)
C47 0.061(7) 0.026(5) 0.056(7) 0.004(5) 0.012(6) -0.006(5)
C48 0.079(8) 0.051(7) 0.051(7) 0.023(6) 0.017(6) 0.002(6)
C49 0.068(8) 0.041(6) 0.047(7) -0.003(5) 0.004(6) 0.002(5)
C50 0.055(7) 0.031(5) 0.060(7) 0.001(5) 0.020(6) 0.006(5)
C51 0.038(5) 0.029(5) 0.050(6) -0.008(4) 0.014(5) -0.003(4)
C52 0.053(7) 0.032(5) 0.053(7) 0.000(5) 0.017(5) 0.003(5)
C53 0.112(15) 0.071(10) 0.127(16) 0.026(11) 0.055(13) -0.035(10)
C54 0.067(13) 0.111(17) 0.15(2) -0.008(15) 0.061(16) 0.012(11)
C55 0.067(8) 0.042(6) 0.062(7) 0.008(5) 0.028(6) -0.004(6)
C56 0.064(8) 0.065(8) 0.073(8) 0.006(6) 0.033(7) -0.026(6)
C57 0.053(7) 0.072(8) 0.068(8) 0.014(7) 0.027(6) -0.001(6)
C58 0.049(6) 0.045(6) 0.069(7) 0.005(5) 0.026(6) -0.004(5)
C59 0.038(6) 0.032(5) 0.044(6) -0.003(4) 0.014(5) -0.003(4)
C60 0.043(6) 0.040(6) 0.051(6) 0.002(5) 0.017(5) 0.002(5)
F1 0.066(13) 0.090(13) 0.26(3) -0.046(18) 0.09(2) 0.015(11)
F1A 0.19(3) 0.20(3) 0.082(15) -0.054(15) -0.014(17) 0.15(2)
F3A 0.24(3) 0.013(9) 0.93(11) -0.04(2) 0.39(6) -0.015(13)
F4 0.149(18) 0.025(7) 0.050(9) 0.021(6) 0.012(11) -0.001(9)
F5 0.050(10) 0.160(19) 0.107(15) 0.107(14) -0.028(10) 0.000(11)
F5A 0.127(16) 0.094(12) 0.026(8) -0.006(8) -0.018(9) -0.012(12)
F7A 0.17(5) 0.068(15) 0.069(14) -0.035(11) -0.01(2) 0.01(2)
F7 0.14(3) 0.056(14) 0.111(17) -0.034(13) 0.077(19) -0.014(17)
F8 0.17(4) 0.062(13) 0.18(3) 0.036(15) 0.07(3) 0.006(19)
F8A 0.066(16) 0.13(4) 0.25(7) -0.15(4) -0.02(3) 0.01(2)
F9 0.20(3) 0.077(18) 0.096(19) -0.044(16) 0.06(2) -0.05(2)
F9A 0.10(2) 0.08(2) 0.25(6) -0.09(3) 0.00(3) 0.02(2)
F10 0.06(2) 0.105(15) 0.089(15) -0.003(12) -0.024(14) 0.002(12)
F10A 0.056(12) 0.15(3) 0.12(3) -0.07(3) -0.001(16) -0.030(18)
F11A 0.026(13) 0.26(5) 0.21(4) -0.07(3) 0.065(18) -0.012(19)
F12 0.10(2) 0.21(4) 0.051(14) -0.03(2) -0.005(12) 0.00(3)
F13A 0.21(4) 0.020(8) 0.38(7) 0.013(18) 0.21(5) 0.000(13)
F13 0.15(2) 0.050(10) 0.116(17) -0.021(11) 0.048(16) -0.040(11)
F14 0.26(4) 0.12(2) 0.069(13) 0.013(12) 0.039(18) -0.12(2)
F15 0.15(4) 0.066(14) 0.37(8) -0.01(3) 0.20(5) -0.04(2)
F15A 0.12(3) 0.11(2) 0.104(18) 0.045(18) -0.03(2) -0.08(2)
F16A 0.164(19) 0.106(13) 0.023(7) 0.024(8) -0.036(10) -0.064(13)
F17 0.034(9) 0.164(19) 0.21(3) -0.100(18) 0.021(11) -0.018(10)
F19 0.050(12) 0.091(18) 0.36(5) 0.15(3) 0.02(2) 0.009(13)
F19A 0.13(2) 0.095(16) 0.101(16) 0.058(12) -0.031(14) -0.006(15)
F20 0.19(2) 0.060(10) 0.107(14) 0.038(10) 0.102(15) 0.012(11)
F22 0.058(14) 0.094(17) 0.23(3) 0.075(18) 0.087(19) 0.048(12)
F22A 0.074(16) 0.19(3) 0.20(3) 0.12(3) 0.044(19) 0.053(18)
F23 0.039(13) 0.14(3) 0.19(3) 0.07(2) 0.042(15) -0.001(15)
F23A 0.059(18) 0.13(4) 0.11(2) -0.05(3) -0.007(17) 0.013(18)
F24 0.047(13) 0.140(18) 0.094(13) -0.020(12) 0.047(11) 0.002(13)
F24A 0.10(2) 0.31(8) 0.31(8) -0.17(6) 0.14(4) -0.07(3)

loop_
_geom_bond_atom_site_label_1
_geom_bond_atom_site_label_2
_geom_bond_distance
_geom_bond_site_symmetry_2
_geom_bond_publ_flag
Pt1 C23 2.018(11) . ?
Pt1 N4 2.153(10) . ?
Pt1 N2 2.144(11) . ?
Pt1 S1 2.290(4) . ?
S1 C22 1.75(2) . ?
S1 C21 1.821(17) . ?
B1 C35 1.630(13) . ?
B1 C35 1.630(13) 2 ?
B1 C43 1.662(13) 2 ?
B1 C43 1.662(13) . ?
B2 C59 1.647(12) 2_655 ?
B2 C59 1.647(12) . ?
B2 C51 1.642(12) 2_655 ?
B2 C51 1.642(12) . ?
N1 C1 1.359(17) . ?
N1 C15 1.355(15) . ?
N1 C7 1.410(14) . ?
N2 C7 1.246(14) . ?
N2 C6 1.352(15) . ?
N3 C14 1.358(17) . ?
N3 C20 1.393(17) . ?
N3 C8 1.399(18) . ?
N4 C14 1.340(16) . ?
N4 C13 1.364(17) . ?
C1 C2 1.30(2) . ?
C2 C3 1.44(2) . ?
C3 C7 1.333(18) . ?
C3 C4 1.39(2) . ?
C4 C5 1.33(2) . ?
C5 C6 1.34(2) . ?
C8 C9 1.37(2) . ?
C9 C10 1.41(2) . ?
C10 C11 1.38(2) . ?
C10 C14 1.445(17) . ?
C11 C12 1.32(2) . ?
C12 C13 1.35(2) . ?
C15 C20 1.321(17) . ?
C15 C19 1.474(17) . ?
C16 C17 1.35(2) . ?
C16 C20 1.465(19) . ?
C17 C18 1.31(2) . ?
C18 C19 1.41(2) . ?
C23 C28 1.398(18) . ?
C23 C24 1.429(18) . ?
C24 C25 1.40(2) . ?
C25 C26 1.32(2) . ?
C26 C27 1.37(2) . ?
C27 C28 1.360(18) . ?
C29 F2 1.19(2) . ?
C29 F1 1.28(3) . ?
C29 F2A 1.23(3) . ?
C29 F3A 1.40(3) . ?
C29 F1A 1.27(3) . ?
C29 F3 1.42(3) . ?
C29 C31 1.51(2) . ?
C30 F4A 1.14(4) . ?
C30 F5A 1.28(2) . ?
C30 F6A 1.27(3) . ?
C30 F4 1.37(2) . ?
C30 F6 1.37(4) . ?
C30 F5 1.34(3) . ?
C30 C33 1.497(18) . ?
C31 C32 1.377(15) . ?
C31 C36 1.418(14) . ?
C32 C33 1.381(15) . ?
C33 C34 1.370(14) . ?
C34 C35 1.437(13) . ?
C35 C36 1.381(13) . ?
C37 F7A 1.25(4) . ?
C37 F9A 1.23(3) . ?
C37 F8A 1.27(4) . ?
C37 F9 1.30(3) . ?
C37 F8 1.37(4) . ?
C37 F7 1.33(3) . ?
C37 C39 1.522(17) . ?
C38 F10A 1.24(4) . ?
C38 F11A 1.18(4) . ?
C38 F11 1.20(3) . ?
C38 F10 1.32(4) . ?
C38 F12 1.44(5) . ?
C38 C41 1.52(2) . ?
C38 F12A 1.52(3) . ?
C39 C40 1.374(15) . ?
C39 C44 1.386(14) . ?
C40 C41 1.370(16) . ?
C41 C42 1.364(15) . ?
C42 C43 1.379(14) . ?
C43 C44 1.389(13) . ?
C45 F13A 1.31(3) . ?
C45 F15A 1.18(3) . ?
C45 F15 1.22(3) . ?
C45 F14A 1.20(3) . ?
C45 F13 1.44(3) . ?
C45 F14 1.43(3) . ?
C45 C47 1.559(16) . ?
C46 F18A 1.15(3) . ?
C46 F18 1.35(2) . ?
C46 F16A 1.32(2) . ?
C46 F17 1.42(3) . ?
C46 F16 1.27(3) . ?
C46 F17A 1.32(3) . ?
C46 C49 1.53(2) . ?
C47 C48 1.370(14) . ?
C47 C52 1.392(13) . ?
C48 C49 1.353(14) . ?
C49 C50 1.385(15) . ?
C50 C51 1.407(14) . ?
C51 C52 1.366(12) . ?
C53 F21A 1.20(2) . ?
C53 F19 1.23(3) . ?
C53 F21 1.26(3) . ?
C53 F19A 1.30(3) . ?
C53 F20 1.43(2) . ?
C53 F20A 1.47(3) . ?
C53 C55 1.548(18) . ?
C54 F24A 1.08(5) . ?
C54 F23A 1.15(4) . ?
C54 F22 1.30(3) . ?
C54 F22A 1.36(4) . ?
C54 F23 1.43(5) . ?
C54 F24 1.49(5) . ?
C54 C57 1.55(2) . ?
C55 C60 1.385(14) . ?
C55 C56 1.407(16) . ?
C56 C57 1.369(15) . ?
C57 C58 1.362(15) . ?
C58 C59 1.400(13) . ?
C59 C60 1.391(13) . ?
F1 F2A 0.81(3) . ?
F1 F1A 1.50(4) . ?
F1A F2 1.27(4) . ?
F2 F3A 1.14(6) . ?
F2A F3 1.41(3) . ?
F3 F3A 1.11(7) . ?
F4 F6 0.70(4) . ?
F4 F4A 1.34(5) . ?
F5 F4A 0.85(5) . ?
F5 F5A 1.77(3) . ?
F5A F6A 0.87(3) . ?
F6A F6 1.56(4) . ?
F7A F8A 0.84(7) . ?
F7A F7 1.69(6) . ?
F7 F9A 0.90(6) . ?
F8 F9 1.01(4) . ?
F8 F9A 1.28(6) . ?
F8A F9 1.46(6) . ?
F10 F11A 0.53(8) . ?
F10A F12 0.85(4) . ?
F10A F11 1.45(5) . ?
F13A F14A 0.71(4) . ?
F13A F13 1.50(5) . ?
F13 F15A 1.56(4) . ?
F14 F15 1.44(6) . ?
F14 F14A 1.38(3) . ?
F15 F15A 0.79(5) . ?
F16A F16 1.14(3) . ?
F16A F17A 1.59(4) . ?
F16 F17 1.59(3) . ?
F17 F18A 0.91(3) . ?
F17A F18 0.88(3) . ?
F18 F18A 1.18(3) . ?
F19 F21 1.25(4) . ?
F19 F19A 1.29(4) . ?
F20 F21A 0.86(2) . ?
F20A F21 1.02(3) . ?
F20A F21A 1.27(3) . ?
F21 F21A 1.78(4) . ?
F22 F22A 1.27(4) . ?
F22 F24A 1.33(6) . ?
F22A F23A 1.47(6) . ?
F23 F23A 0.55(7) . ?
F24 F24A 0.71(7) . ?
F12A F11 0.70(3) . ?
